data_4086064
loop_
_publ_author_name
'Hoeck, J.'
'Artus, G.R.J.'
'Jacobsen, H.'
'Schmalle, H.W.'
'Baeth, F.'
'Fox, T.'
'Amor, J.I.'
'Berke, H.'

_publ_section_title
;
 Synthesis and insertion behaviour of
 carbonylhydridonitrosyltris(trimethylphosphine)tungsten(0)
;
_journal_name_full Organometallics
_journal_page_first 1533
_journal_page_last 1544
_journal_volume 20
_journal_year 2001
_chemical_formula_sum 'C10 H31 B N O2 P3 W'
_chemical_name_systematic '(W (C O) (H B H3) (N O) (P (C H3)3)3)'
_space_group_IT_number 14
_symmetry_space_group_name_Hall '-P 2yab'
_symmetry_space_group_name_H-M 'P 1 21/a 1'
_cell_angle_alpha 90
_cell_angle_beta 96.9
_cell_angle_gamma 90
_cell_formula_units_Z 8
_cell_length_a 16.0153
_cell_length_b 9.2434
_cell_length_c 26.9274
_cell_volume 3957.349
_citation_journal_id_ASTM ORGND7
_cod_data_source_file Hoeck_ORGND7_2001_626.cif
_cod_data_source_block C10H31B1N1O2P3W1
_cod_original_sg_symbol_Hall '-P 2ybc (z,y,-x)'
_cod_original_formula_sum 'C10 H31 B1 N1 O2 P3 W1'
_cod_database_code 4086064

loop_
_symmetry_equiv_pos_as_xyz
x,y,z
-x+1/2,y+1/2,-z
-x,-y,-z
x-1/2,-y-1/2,z

loop_
_atom_site_label
_atom_site_type_symbol
_atom_site_fract_x
_atom_site_fract_y
_atom_site_fract_z
_atom_site_occupancy
_atom_site_U_iso_or_equiv
C10 C+2 0.2116 0.8737 0.5928 1 0.0
C3 C+2 0.5242 1.3877 0.6374 1 0.0
H60 H-1 0.7582 0.2912 0.1462 1 0.0
P6 P+3 0.70032 0.417 0.82925 1 0.0
O4 O-2 0.8382 0.6053 0.9401 1 0.0
H6 H-1 0.5572 1.4676 0.6259 1 0.0
O1 O-2 0.5282 0.8335 0.5532 1 0.0
H51 H-1 0.6808 0.3513 0.7446 1 0.0
H15 H-1 0.6364 1.1359 0.6802 1 0.0
H55 H-1 0.2727 1.1875 0.6587 1 0.0
H18 H-1 0.5832 0.7706 0.7154 1 0.0
H24 H-1 0.391 0.6352 0.6241 1 0.0
C12 C+2 0.7099 0.9249 0.9533 1 0.0
C6 C+2 0.6311 1.0305 0.6774 1 0.0
C7 C+2 0.5361 0.7865 0.6892 1 0.0
H37 H-1 0.4483 0.5124 0.9352 1 0.0
H2 H-1 0.4222 1.335 0.5086 1 0.0
B2 B+3 0.81 0.2957 0.1789 1 0.0
H47 H-1 0.742 0.2207 0.8798 1 0.0
P1 P+3 0.4944 1.2629 0.58533 1 0.0
H40 H-1 0.5008 0.3326 0.8145 1 0.0
H10 H-1 0.491 1.1506 0.7373 1 0.0
C17 C+2 0.4475 0.657 0.8093 1 0.0
H50 H-1 0.5916 0.372 0.7648 1 0.0
H14 H-1 0.6661 0.9847 0.7054 1 0.0
H39 H-1 0.4245 0.6719 0.9152 1 0.0
H62 H-1 0.8375 0.4146 0.1818 1 0.0
H13 H-1 0.6497 0.9986 0.6458 1 0.0
H33 H-1 0.6395 0.721 1.0217 1 0.0
H52 H-1 0.8138 0.5481 0.806 1 0.0
C13 C+2 0.5921 0.7664 1.0011 1 0.0
H16 H-1 0.5482 0.7401 0.6582 1 0.0
C4 C+2 0.5901 1.236 0.5555 1 0.0
C19 C+2 0.6483 0.4122 0.7651 1 0.0
H25 H-1 0.1905 0.9689 0.6014 1 0.0
H35 H-1 0.5463 1.0225 0.9349 1 0.0
C20 C+2 0.8079 0.4482 0.8172 1 0.0
H38 H-1 0.3709 0.536 0.8926 1 0.0
H12 H-1 0.4492 0.9988 0.7486 1 0.0
H48 H-1 0.7183 0.1691 0.8232 1 0.0
H5 H-1 0.4734 1.4261 0.6496 1 0.0
H29 H-1 0.7548 0.8757 0.9748 1 0.0
C2 C+2 0.4326 1.3825 0.5413 1 0.0
B1 B+3 0.3143 1.2282 0.6558 1 0.0
H21 H-1 0.2512 0.7571 0.6888 1 0.0
H45 H-1 0.391 0.6198 0.7986 1 0.0
H44 H-1 0.4436 0.7574 0.8207 1 0.0
H19 H-1 0.2847 0.9173 0.702 1 0.0
H3 H-1 0.4635 1.4727 0.538 1 0.0
H42 H-1 0.4807 0.3005 0.8703 1 0.0
H36 H-1 0.4864 0.8937 0.9126 1 0.0
W2 W 0.65001 0.58479 0.890909 1 0.0
H28 H-1 0.7306 0.9531 0.9219 1 0.0
H22 H-1 0.3532 0.6771 0.5682 1 0.0
P5 P+3 0.49639 0.5498 0.85893 1 0.0
H61 H-1 0.8551 0.2221 0.1603 1 0.0
N2 N+3 0.629 0.4501 0.9344 1 0.0
H4 H-1 0.558 1.336 0.6645 1 0.0
H32 H-1 0.5773 0.8571 1.0168 1 0.0
C9 C+2 0.3416 0.6727 0.6031 1 0.0
H31 H-1 0.5436 0.7009 0.9982 1 0.0
H30 H-1 0.6922 1.0113 0.9703 1 0.0
H41 H-1 0.4081 0.3589 0.8291 1 0.0
H26 H-1 0.1751 0.7981 0.6037 1 0.0
H20 H-1 0.3488 0.7838 0.707 1 0.0
H46 H-1 0.6454 0.204 0.8572 1 0.0
H54 H-1 0.8461 0.4315 0.8479 1 0.0
H17 H-1 0.4848 0.7448 0.6997 1 0.0
C14 C+2 0.5427 0.9358 0.9138 1 0.0
H59 H-1 0.8058 0.2605 0.2107 1 0.0
O3 O-2 0.6116 0.3537 0.9634 1 0.0
H34 H-1 0.5537 0.962 0.8799 1 0.0
H7 H-1 0.6286 1.1722 0.5763 1 0.0
H9 H-1 0.5755 1.1917 0.5225 1 0.0
H27 H-1 0.2119 0.8675 0.5565 1 0.0
H49 H-1 0.6445 0.5105 0.7514 1 0.0
C16 C+2 0.4682 0.3639 0.8412 1 0.0
P4 P+3 0.621 0.8035 0.93995 1 0.0
H56 H-1 0.3076 1.2967 0.691 1 0.0
P2 P+3 0.52139 0.9787 0.67881 1 0.0
N1 N+3 0.4812 0.9206 0.571 1 0.0
H1 H-1 0.3787 1.4039 0.5536 1 0.0
C5 C+2 0.4999 1.0458 0.7392 1 0.0
C1 C+2 0.338 1.0754 0.5443 1 0.0
C11 C+2 0.7714 0.6024 0.9228 1 0.0
H11 H-1 0.5477 1.0242 0.7643 1 0.0
H53 H-1 0.822 0.3816 0.7911 1 0.0
H8 H-1 0.6173 1.3295 0.5517 1 0.0
H23 H-1 0.2935 0.6086 0.6056 1 0.0
W1 W 0.4194 1.03697 0.603533 1 0.0
C18 C+2 0.7016 0.2316 0.8497 1 0.0
C15 C+2 0.4272 0.5698 0.9058 1 0.0
O2 O-2 0.2919 1.1007 0.5069 1 0.0
P3 P+3 0.31769 0.8494 0.6237 1 0.0
C8 C+2 0.2984 0.824 0.6877 1 0.0
H43 H-1 0.481 0.6539 0.7811 1 0.0
H58 H-1 0.3241 1.3501 0.6516 1 0.0
H57 H-1 0.3433 1.1398 0.6489 1 0.0
